data_1546990
loop_
_publ_author_name
'Zhong, Shuhuang'
'Tan, Yingxin'
'Zhong, Liu'
'Gao, Jie'
'Liao, Heng'
'Jiang, Long'
'Gao, Haiyang'
'Wu, Qing'

_publ_section_title
;
 Precision Synthesis of Ethylene and Polar Monomer Copolymers by
 Palladium-Catalyzed Living Coordination Copolymerization
;
_journal_issue 15
_journal_name_full Macromolecules
_journal_page_first 5661
_journal_paper_doi 10.1021/acs.macromol.7b01132
_journal_volume 50
_journal_year 2017
_chemical_formula_sum 'C75 H62 B F24 N3 Pd'
_chemical_formula_weight 1578.49
_chemical_name_systematic
; 
 ? 
;
_space_group_IT_number 2
_symmetry_cell_setting triclinic
_symmetry_space_group_name_Hall '-P 1'
_symmetry_space_group_name_H-M 'P -1'
_atom_sites_solution_hydrogens geom
_atom_sites_solution_primary direct
_atom_sites_solution_secondary difmap
_audit_creation_method SHELXL-97
_cell_angle_alpha 83.648(2)
_cell_angle_beta 84.794(2)
_cell_angle_gamma 86.404(2)
_cell_formula_units_Z 2
_cell_length_a 12.8041(3)
_cell_length_b 16.3300(3)
_cell_length_c 17.5886(4)
_cell_measurement_reflns_used 25157
_cell_measurement_temperature 150(2)
_cell_measurement_theta_max 66.8830
_cell_measurement_theta_min 3.4460
_cell_volume 3634.80(14)
_computing_cell_refinement 'CrysAlisPro 1.171.38.43 (Rigaku OD, 2015)'
_computing_data_collection 'CrysAlisPro 1.171.38.43 (Rigaku OD, 2015)'
_computing_data_reduction 'CrysAlisPro 1.171.38.43 (Rigaku OD, 2015)'
_computing_molecular_graphics 'Bruker SHELXTL'
_computing_publication_material 'Bruker SHELXTL'
_computing_structure_refinement 'SHELXL-97 (Sheldrick, 1997)'
_computing_structure_solution 'SHELXS-97 (Sheldrick, 1990)'
_diffrn_ambient_environment air
_diffrn_ambient_temperature 150(2)
_diffrn_detector 'CCD plate'
_diffrn_detector_area_resol_mean 10.5058
_diffrn_detector_type Atlas
_diffrn_measured_fraction_theta_full 0.981
_diffrn_measured_fraction_theta_max 0.981
_diffrn_measurement_device 'four-circle diffractometer'
_diffrn_measurement_device_type 'Xcalibur, Atlas, Gemini ultra'
_diffrn_measurement_method 'omega scans'
_diffrn_radiation_monochromator mirror
_diffrn_radiation_probe x-ray
_diffrn_radiation_type 'Cu K\a'
_diffrn_radiation_wavelength 1.54184
_diffrn_reflns_av_R_equivalents 0.0430
_diffrn_reflns_av_sigmaI/netI 0.0527
_diffrn_reflns_limit_h_max 15
_diffrn_reflns_limit_h_min -14
_diffrn_reflns_limit_k_max 19
_diffrn_reflns_limit_k_min -16
_diffrn_reflns_limit_l_max 20
_diffrn_reflns_limit_l_min -20
_diffrn_reflns_number 50365
_diffrn_reflns_theta_full 67.55
_diffrn_reflns_theta_max 67.55
_diffrn_reflns_theta_min 3.47
_diffrn_source 'sealed X-ray tube'
_diffrn_source_type 'Enhance Ultra (Cu) X-ray Source'
_exptl_absorpt_coefficient_mu 2.999
_exptl_absorpt_correction_T_max 0.5583
_exptl_absorpt_correction_T_min 0.4116
_exptl_absorpt_correction_type multi-scan
_exptl_absorpt_process_details
;
CrysAlisPro, Agilent Technologies,
Version 1.171.37.34 (release 22-05-2014 CrysAlis171 .NET)
(compiled May 22 2014,16:03:01)
Empirical absorption correction using spherical harmonics,
 implemented in SCALE3 ABSPACK scaling algorithm.
;
_exptl_crystal_colour yellow
_exptl_crystal_density_diffrn 1.442
_exptl_crystal_density_method 'not measured'
_exptl_crystal_description block
_exptl_crystal_F_000 1600
_exptl_crystal_size_max 0.36
_exptl_crystal_size_mid 0.30
_exptl_crystal_size_min 0.22
_refine_diff_density_max 0.530
_refine_diff_density_min -0.848
_refine_diff_density_rms 0.061
_refine_ls_extinction_method none
_refine_ls_goodness_of_fit_ref 1.060
_refine_ls_hydrogen_treatment constr
_refine_ls_matrix_type full
_refine_ls_number_parameters 1003
_refine_ls_number_reflns 12878
_refine_ls_number_restraints 0
_refine_ls_restrained_S_all 1.128
_refine_ls_R_factor_all 0.0399
_refine_ls_R_factor_gt 0.0358
_refine_ls_shift/su_max 0.001
_refine_ls_shift/su_mean 0.000
_refine_ls_structure_factor_coef Fsqd
_refine_ls_weighting_details 'calc w=1/[\s^2^(Fo^2^)+(0.0535P)^2^+1.7312P] where P=(Fo^2^+2Fc^2^)/3'
_refine_ls_weighting_scheme calc
_refine_ls_wR_factor_gt 0.0915
_refine_ls_wR_factor_ref 0.0975
_reflns_number_gt 11841
_reflns_number_total 12878
_reflns_threshold_expression >2sigma(I)
_cod_data_source_file ma7b01132_si_003.cif
_cod_data_source_block exp_10089
_cod_depositor_comments
;
The following automatic conversions were performed:

'_symmetry_cell_setting' value 'Triclinic' changed to 'triclinic'
according to
/home/data/users/saulius/crontab/automatic-downloads/current/ACS/lib/dictionaries/cif_core.dic
dictionary named 'cif_core.dic' version 2.4.2 from 2011-04-26.

Automatic conversion script
Id: cif_fix_values 4973 2017-02-22 13:04:09Z antanas 
;
_cod_original_sg_symbol_H-M P-1
_cod_database_code 1546990

loop_
_symmetry_equiv_pos_as_xyz
'x, y, z'
'-x, -y, -z'

loop_
_atom_site_label
_atom_site_type_symbol
_atom_site_fract_x
_atom_site_fract_y
_atom_site_fract_z
_atom_site_U_iso_or_equiv
_atom_site_adp_type
_atom_site_occupancy
_atom_site_symmetry_multiplicity
_atom_site_calc_flag
_atom_site_refinement_flags
_atom_site_disorder_assembly
_atom_site_disorder_group
B1 B 0.6435(2) 0.71038(15) 0.26935(16) 0.0257(5) Uani 1 1 d . . .
C1 C 0.85655(17) 0.84315(13) 0.78637(14) 0.0260(5) Uani 1 1 d . . .
C2 C 0.80495(17) 0.76422(13) 0.81466(14) 0.0262(5) Uani 1 1 d . . .
C3 C 0.80787(19) 0.74337(14) 0.90071(14) 0.0291(5) Uani 1 1 d . . .
H3 H 0.7733 0.6911 0.9206 0.035 Uiso 1 1 calc R . .
C4 C 0.9244(2) 0.73987(15) 0.91317(15) 0.0327(5) Uani 1 1 d . . .
C5 C 0.9825(2) 0.67316(17) 0.94641(17) 0.0435(6) Uani 1 1 d . . .
H5 H 0.9501 0.6231 0.9647 0.052 Uiso 1 1 calc R . .
C6 C 1.0889(3) 0.6805(2) 0.9526(2) 0.0535(8) Uani 1 1 d . . .
H6 H 1.1293 0.6351 0.9754 0.064 Uiso 1 1 calc R . .
C7 C 1.1368(2) 0.7530(2) 0.9263(2) 0.0540(8) Uani 1 1 d . . .
H7 H 1.2096 0.7570 0.9309 0.065 Uiso 1 1 calc R . .
C8 C 1.0786(2) 0.82009(19) 0.89304(17) 0.0430(6) Uani 1 1 d . . .
H8 H 1.1112 0.8701 0.8751 0.052 Uiso 1 1 calc R . .
C9 C 0.9729(2) 0.81338(16) 0.88637(15) 0.0332(5) Uani 1 1 d . . .
C10 C 0.89894(18) 0.88109(14) 0.85132(14) 0.0287(5) Uani 1 1 d . . .
H10 H 0.9342 0.9337 0.8339 0.034 Uiso 1 1 calc R . .
C11 C 0.8046(2) 0.89227(15) 0.90896(14) 0.0305(5) Uani 1 1 d . . .
C12 C 0.7657(2) 0.96621(16) 0.93465(16) 0.0377(6) Uani 1 1 d . . .
H12 H 0.7984 1.0161 0.9164 0.045 Uiso 1 1 calc R . .
C13 C 0.6783(3) 0.96661(18) 0.98733(18) 0.0459(7) Uani 1 1 d . . .
H13 H 0.6501 1.0172 1.0045 0.055 Uiso 1 1 calc R . .
C14 C 0.6316(2) 0.89349(19) 1.01522(18) 0.0466(7) Uani 1 1 d . . .
H14 H 0.5723 0.8943 1.0518 0.056 Uiso 1 1 calc R . .
C15 C 0.6712(2) 0.81927(16) 0.98984(16) 0.0382(6) Uani 1 1 d . . .
H15 H 0.6397 0.7692 1.0093 0.046 Uiso 1 1 calc R . .
C16 C 0.75667(19) 0.81872(14) 0.93603(14) 0.0297(5) Uani 1 1 d . . .
C17 C 0.90591(18) 0.94673(13) 0.68791(14) 0.0266(5) Uani 1 1 d . . .
C18 C 1.0078(2) 0.94463(15) 0.65198(15) 0.0318(5) Uani 1 1 d . . .
C19 C 1.0523(2) 1.02035(18) 0.62982(17) 0.0436(7) Uani 1 1 d . . .
H19 H 1.1221 1.0213 0.6064 0.052 Uiso 1 1 calc R . .
C20 C 0.9973(3) 1.09314(17) 0.64111(18) 0.0517(8) Uani 1 1 d . . .
H20 H 1.0299 1.1438 0.6265 0.062 Uiso 1 1 calc R . .
C21 C 0.8948(3) 1.09383(16) 0.67364(18) 0.0463(7) Uani 1 1 d . . .
H21 H 0.8572 1.1451 0.6794 0.056 Uiso 1 1 calc R . .
C22 C 0.8454(2) 1.02047(15) 0.69823(15) 0.0332(5) Uani 1 1 d . . .
C23 C 0.71503(19) 0.65056(14) 0.77999(14) 0.0283(5) Uani 1 1 d . . .
C24 C 0.7748(2) 0.57599(15) 0.78666(15) 0.0365(6) Uani 1 1 d . . .
C25 C 0.7202(3) 0.50374(16) 0.79089(17) 0.0479(7) Uani 1 1 d . . .
H25 H 0.7581 0.4518 0.7951 0.058 Uiso 1 1 calc R . .
C26 C 0.6132(3) 0.50630(17) 0.78904(18) 0.0508(8) Uani 1 1 d . . .
H26 H 0.5782 0.4563 0.7917 0.061 Uiso 1 1 calc R . .
C27 C 0.5560(2) 0.58060(17) 0.78338(18) 0.0451(7) Uani 1 1 d . . .
H27 H 0.4818 0.5813 0.7830 0.054 Uiso 1 1 calc R . .
C28 C 0.6055(2) 0.65491(15) 0.77820(15) 0.0339(5) Uani 1 1 d . . .
C29 C 1.0692(2) 0.86475(17) 0.63634(17) 0.0402(6) Uani 1 1 d . . .
H29 H 1.0204 0.8187 0.6482 0.048 Uiso 1 1 calc R . .
C30 C 1.1115(3) 0.8659(3) 0.5524(2) 0.0660(10) Uani 1 1 d . . .
H30A H 1.0554 0.8854 0.5194 0.099 Uiso 1 1 calc R . .
H30B H 1.1368 0.8101 0.5418 0.099 Uiso 1 1 calc R . .
H30C H 1.1696 0.9030 0.5420 0.099 Uiso 1 1 calc R . .
C31 C 1.1598(3) 0.8462(3) 0.6860(2) 0.0749(11) Uani 1 1 d . . .
H31A H 1.2047 0.8933 0.6798 0.112 Uiso 1 1 calc R . .
H31B H 1.2010 0.7972 0.6706 0.112 Uiso 1 1 calc R . .
H31C H 1.1326 0.8360 0.7399 0.112 Uiso 1 1 calc R . .
C32 C 0.7315(2) 1.02016(17) 0.73132(17) 0.0399(6) Uani 1 1 d . . .
H32 H 0.7255 0.9736 0.7733 0.048 Uiso 1 1 calc R . .
C33 C 0.6605(3) 1.0039(2) 0.6697(2) 0.0560(8) Uani 1 1 d . . .
H33A H 0.6677 1.0472 0.6266 0.084 Uiso 1 1 calc R . .
H33B H 0.5873 1.0040 0.6915 0.084 Uiso 1 1 calc R . .
H33C H 0.6811 0.9502 0.6515 0.084 Uiso 1 1 calc R . .
C34 C 0.6928(3) 1.0996(2) 0.7657(2) 0.0577(8) Uani 1 1 d . . .
H34A H 0.7430 1.1134 0.8006 0.087 Uiso 1 1 calc R . .
H34B H 0.6241 1.0918 0.7942 0.087 Uiso 1 1 calc R . .
H34C H 0.6864 1.1447 0.7244 0.087 Uiso 1 1 calc R . .
C35 C 0.8934(3) 0.57347(18) 0.78497(19) 0.0489(7) Uani 1 1 d . . .
H35 H 0.9118 0.6219 0.8103 0.059 Uiso 1 1 calc R . .
C36 C 0.9424(3) 0.5847(3) 0.7021(2) 0.0744(11) Uani 1 1 d . . .
H36A H 0.9256 0.5383 0.6751 0.112 Uiso 1 1 calc R . .
H36B H 1.0187 0.5864 0.7020 0.112 Uiso 1 1 calc R . .
H36C H 0.9141 0.6364 0.6761 0.112 Uiso 1 1 calc R . .
C37 C 0.9406(4) 0.4960(2) 0.8297(3) 0.0839(13) Uani 1 1 d . . .
H37A H 0.9035 0.4878 0.8810 0.126 Uiso 1 1 calc R . .
H37B H 1.0152 0.5027 0.8344 0.126 Uiso 1 1 calc R . .
H37C H 0.9332 0.4479 0.8022 0.126 Uiso 1 1 calc R . .
C38 C 0.5421(2) 0.73632(17) 0.77486(19) 0.0418(6) Uani 1 1 d . . .
H38 H 0.5907 0.7805 0.7538 0.050 Uiso 1 1 calc R . .
C39 C 0.4521(3) 0.7415(3) 0.7236(2) 0.0674(10) Uani 1 1 d . . .
H39A H 0.3979 0.7046 0.7470 0.101 Uiso 1 1 calc R . .
H39B H 0.4783 0.7250 0.6732 0.101 Uiso 1 1 calc R . .
H39C H 0.4222 0.7984 0.7177 0.101 Uiso 1 1 calc R . .
C40 C 0.5013(4) 0.7537(3) 0.8545(3) 0.0917(16) Uani 1 1 d . . .
H40A H 0.4503 0.7131 0.8756 0.138 Uiso 1 1 calc R . .
H40B H 0.4673 0.8092 0.8528 0.138 Uiso 1 1 calc R . .
H40C H 0.5598 0.7501 0.8872 0.138 Uiso 1 1 calc R . .
C41 C 0.8198(2) 0.86161(18) 0.54756(16) 0.0416(6) Uani 1 1 d . . .
H41A H 0.8662 0.8294 0.5132 0.062 Uiso 1 1 calc R . .
H41B H 0.8537 0.9118 0.5554 0.062 Uiso 1 1 calc R . .
H41C H 0.7534 0.8767 0.5246 0.062 Uiso 1 1 calc R . .
C42 C 0.6765(2) 0.66832(16) 0.56801(16) 0.0350(5) Uani 1 1 d . . .
C43 C 0.6167(2) 0.60990(19) 0.53504(19) 0.0476(7) Uani 1 1 d . . .
H43A H 0.5888 0.5694 0.5759 0.071 Uiso 1 1 calc R . .
H43B H 0.6626 0.5815 0.4975 0.071 Uiso 1 1 calc R . .
H43C H 0.5584 0.6396 0.5095 0.071 Uiso 1 1 calc R . .
C44 C 0.54696(17) 0.73126(13) 0.33342(14) 0.0256(5) Uani 1 1 d . . .
C45 C 0.45367(18) 0.68957(13) 0.34186(14) 0.0273(5) Uani 1 1 d . . .
H45 H 0.4456 0.6484 0.3090 0.033 Uiso 1 1 calc R . .
C46 C 0.37250(19) 0.70644(14) 0.39675(14) 0.0294(5) Uani 1 1 d . . .
C47 C 0.38092(19) 0.76468(14) 0.44716(15) 0.0303(5) Uani 1 1 d . . .
H47 H 0.3250 0.7765 0.4843 0.036 Uiso 1 1 calc R . .
C48 C 0.47402(19) 0.80511(14) 0.44138(14) 0.0289(5) Uani 1 1 d . . .
C49 C 0.55484(18) 0.78826(14) 0.38614(14) 0.0276(5) Uani 1 1 d . . .
H49 H 0.6178 0.8165 0.3841 0.033 Uiso 1 1 calc R . .
C50 C 0.70640(18) 0.79250(14) 0.23487(14) 0.0273(5) Uani 1 1 d . . .
C51 C 0.65695(19) 0.87141(15) 0.22936(15) 0.0310(5) Uani 1 1 d . . .
H51 H 0.5862 0.8782 0.2502 0.037 Uiso 1 1 calc R . .
C52 C 0.7077(2) 0.94036(15) 0.19447(17) 0.0379(6) Uani 1 1 d . . .
C53 C 0.8104(2) 0.93334(17) 0.16328(18) 0.0415(6) Uani 1 1 d . A .
H53 H 0.8454 0.9804 0.1397 0.050 Uiso 1 1 calc R . .
C54 C 0.8609(2) 0.85581(17) 0.16729(17) 0.0385(6) Uani 1 1 d . . .
C71 C 0.9716(2) 0.8465(2) 0.1324(2) 0.0518(8) Uani 0.597(8) 1 d PDU A 1
F10 F 0.9786(4) 0.8193(6) 0.0691(3) 0.106(3) Uani 0.597(8) 1 d PDU A 1
F11 F 1.0310(3) 0.7900(3) 0.1786(3) 0.0809(19) Uani 0.597(8) 1 d PDU A 1
F12 F 1.0248(4) 0.9123(3) 0.1328(4) 0.085(2) Uani 0.597(8) 1 d PDU A 1
C71' C 0.9716(2) 0.8465(2) 0.1324(2) 0.0518(8) Uani 0.403(8) 1 d PDU A 2
F10' F 0.9816(5) 0.8917(6) 0.0579(4) 0.088(3) Uani 0.403(8) 1 d PDU A 2
F11' F 1.0016(6) 0.7738(4) 0.1131(7) 0.097(4) Uani 0.403(8) 1 d PDU A 2
F12' F 1.0376(6) 0.8784(8) 0.1641(5) 0.092(3) Uani 0.403(8) 1 d PDU A 2
C55 C 0.81013(19) 0.78698(15) 0.20192(15) 0.0325(5) Uani 1 1 d . A .
H55 H 0.8468 0.7345 0.2033 0.039 Uiso 1 1 calc R . .
C56 C 0.60014(17) 0.67787(13) 0.19348(13) 0.0249(5) Uani 1 1 d . . .
C57 C 0.65582(18) 0.61921(14) 0.15105(14) 0.0274(5) Uani 1 1 d . . .
H57 H 0.7208 0.5957 0.1676 0.033 Uiso 1 1 calc R . .
C58 C 0.61961(19) 0.59400(14) 0.08559(14) 0.0289(5) Uani 1 1 d . . .
C59 C 0.5245(2) 0.62642(14) 0.05943(14) 0.0309(5) Uani 1 1 d . . .
H59 H 0.4985 0.6084 0.0155 0.037 Uiso 1 1 calc R . .
C60 C 0.46920(19) 0.68598(14) 0.09976(14) 0.0298(5) Uani 1 1 d . . .
C61 C 0.50648(18) 0.71158(13) 0.16430(14) 0.0263(5) Uani 1 1 d . . .
H61 H 0.4673 0.7534 0.1897 0.032 Uiso 1 1 calc R . .
C62 C 0.71876(17) 0.64056(14) 0.31507(13) 0.0254(5) Uani 1 1 d . . .
C63 C 0.69885(18) 0.55654(14) 0.32178(14) 0.0285(5) Uani 1 1 d . . .
H63 H 0.6425 0.5396 0.2967 0.034 Uiso 1 1 calc R . .
C64 C 0.75924(19) 0.49705(14) 0.36418(14) 0.0292(5) Uani 1 1 d . . .
C65 C 0.84031(19) 0.51875(15) 0.40293(15) 0.0307(5) Uani 1 1 d . B .
H65 H 0.8813 0.4782 0.4318 0.037 Uiso 1 1 calc R . .
C66 C 0.86032(19) 0.60179(15) 0.39845(15) 0.0306(5) Uani 1 1 d . . .
C75 C 0.9485(2) 0.62597(16) 0.43983(18) 0.0432(6) Uani 0.798(8) 1 d PDU B 1
F22 F 1.0360(4) 0.5824(3) 0.4250(3) 0.0584(12) Uani 0.798(8) 1 d PDU B 1
F23 F 0.9273(2) 0.6076(3) 0.51883(15) 0.0701(10) Uani 0.798(8) 1 d PDU B 1
F24 F 0.9633(3) 0.70385(14) 0.4329(3) 0.0684(12) Uani 0.798(8) 1 d PDU B 1
C75' C 0.9485(2) 0.62597(16) 0.43983(18) 0.0432(6) Uani 0.202(8) 1 d PDU B 2
F22' F 0.9993(9) 0.6921(7) 0.3888(8) 0.058(3) Uani 0.202(8) 1 d PDU B 2
F23' F 0.9261(9) 0.6612(11) 0.4999(8) 0.075(3) Uani 0.202(8) 1 d PDU B 2
F24' F 1.0293(16) 0.5742(11) 0.4462(11) 0.048(4) Uani 0.202(8) 1 d PDU B 2
C67 C 0.80101(18) 0.66109(14) 0.35544(14) 0.0284(5) Uani 1 1 d . B .
H67 H 0.8169 0.7174 0.3534 0.034 Uiso 1 1 calc R . .
C68 C 0.4871(2) 0.86861(17) 0.49433(16) 0.0370(6) Uani 1 1 d . . .
C69 C 0.2731(2) 0.66255(17) 0.39869(17) 0.0396(6) Uani 1 1 d . . .
C70 C 0.6481(2) 1.02160(17) 0.1916(2) 0.0500(8) Uani 1 1 d . . .
C72 C 0.6812(2) 0.52882(16) 0.04535(16) 0.0371(6) Uani 1 1 d . . .
C73 C 0.3665(2) 0.72264(17) 0.07405(17) 0.0409(6) Uani 1 1 d . . .
C74 C 0.7355(2) 0.40876(16) 0.36404(17) 0.0400(6) Uani 1 1 d . . .
F1 F 0.39714(14) 0.90016(12) 0.52439(12) 0.0600(5) Uani 1 1 d . . .
F2 F 0.53901(19) 0.93192(12) 0.45924(14) 0.0763(7) Uani 1 1 d . . .
F3 F 0.5418(2) 0.83900(15) 0.55253(15) 0.0853(8) Uani 1 1 d . . .
F4 F 0.19354(13) 0.69793(13) 0.43919(13) 0.0640(6) Uani 1 1 d . . .
F5 F 0.24124(16) 0.66006(17) 0.32941(12) 0.0754(7) Uani 1 1 d . . .
F6 F 0.28238(17) 0.58494(12) 0.42965(18) 0.0835(8) Uani 1 1 d . . .
F7 F 0.62176(19) 1.04550(12) 0.26167(14) 0.0722(6) Uani 1 1 d . . .
F8 F 0.55684(14) 1.02071(10) 0.15964(13) 0.0598(5) Uani 1 1 d . . .
F9 F 0.70048(16) 1.08287(11) 0.15157(17) 0.0786(7) Uani 1 1 d . . .
F13 F 0.78162(16) 0.54126(15) 0.03449(18) 0.0881(9) Uani 1 1 d . . .
F14 F 0.6506(2) 0.52191(19) -0.02358(14) 0.1014(10) Uani 1 1 d . . .
F15 F 0.6732(2) 0.45517(11) 0.08201(15) 0.0915(9) Uani 1 1 d . . .
F16 F 0.32835(18) 0.68103(14) 0.02374(15) 0.0814(8) Uani 1 1 d . . .
F17 F 0.37218(18) 0.79999(12) 0.04325(17) 0.0811(7) Uani 1 1 d . . .
F18 F 0.29228(14) 0.72470(16) 0.13256(13) 0.0737(6) Uani 1 1 d . . .
F19 F 0.73756(18) 0.38721(10) 0.29255(11) 0.0605(5) Uani 1 1 d . . .
F20 F 0.64049(16) 0.39198(12) 0.39767(15) 0.0701(6) Uani 1 1 d . . .
F21 F 0.80335(17) 0.35629(10) 0.39974(13) 0.0619(5) Uani 1 1 d . . .
N1 N 0.85891(14) 0.86901(11) 0.71474(11) 0.0248(4) Uani 1 1 d . . .
N2 N 0.76691(14) 0.72722(11) 0.76423(11) 0.0255(4) Uani 1 1 d . . .
N3 N 0.72165(18) 0.71435(13) 0.59409(13) 0.0357(5) Uani 1 1 d . . .
Pd1 Pd 0.791070(13) 0.793007(10) 0.650239(10) 0.02730(7) Uani 1 1 d . . .

loop_
_atom_site_aniso_label
_atom_site_aniso_U_11
_atom_site_aniso_U_22
_atom_site_aniso_U_33
_atom_site_aniso_U_23
_atom_site_aniso_U_13
_atom_site_aniso_U_12
B1 0.0231(12) 0.0241(12) 0.0306(14) -0.0042(10) -0.0034(10) -0.0013(10)
C1 0.0222(10) 0.0211(10) 0.0333(13) 0.0032(9) -0.0018(9) -0.0013(8)
C2 0.0232(10) 0.0211(10) 0.0330(13) 0.0009(9) -0.0006(9) -0.0010(8)
C3 0.0341(12) 0.0231(11) 0.0294(12) 0.0042(9) -0.0046(10) -0.0056(9)
C4 0.0354(13) 0.0329(12) 0.0300(13) 0.0019(10) -0.0087(10) -0.0025(10)
C5 0.0509(16) 0.0363(14) 0.0419(16) 0.0059(12) -0.0124(13) 0.0034(12)
C6 0.0468(16) 0.0566(18) 0.0547(19) 0.0065(15) -0.0177(14) 0.0133(14)
C7 0.0363(15) 0.067(2) 0.057(2) 0.0025(16) -0.0144(14) 0.0025(14)
C8 0.0370(14) 0.0498(16) 0.0431(16) 0.0007(12) -0.0120(12) -0.0056(12)
C9 0.0336(13) 0.0346(13) 0.0316(13) 0.0022(10) -0.0087(10) -0.0044(10)
C10 0.0306(12) 0.0265(11) 0.0296(12) 0.0025(9) -0.0075(10) -0.0080(9)
C11 0.0356(12) 0.0300(12) 0.0267(12) 0.0004(9) -0.0084(10) -0.0058(10)
C12 0.0490(15) 0.0283(12) 0.0366(14) -0.0021(10) -0.0070(12) -0.0059(11)
C13 0.0559(17) 0.0367(14) 0.0455(17) -0.0101(12) -0.0012(13) 0.0009(13)
C14 0.0484(16) 0.0497(16) 0.0410(16) -0.0088(13) 0.0072(13) -0.0055(13)
C15 0.0434(14) 0.0354(13) 0.0354(14) 0.0001(11) 0.0004(11) -0.0105(11)
C16 0.0361(12) 0.0279(11) 0.0256(12) 0.0005(9) -0.0067(10) -0.0053(10)
C17 0.0305(11) 0.0211(10) 0.0276(12) 0.0022(9) -0.0029(9) -0.0038(9)
C18 0.0337(12) 0.0305(12) 0.0311(13) -0.0015(10) -0.0001(10) -0.0076(10)
C19 0.0480(15) 0.0426(15) 0.0390(15) -0.0010(12) 0.0098(12) -0.0195(13)
C20 0.074(2) 0.0311(14) 0.0479(18) 0.0054(12) 0.0074(15) -0.0212(14)
C21 0.070(2) 0.0232(12) 0.0440(16) 0.0020(11) -0.0022(14) 0.0003(12)
C22 0.0443(14) 0.0238(11) 0.0293(13) 0.0030(9) -0.0017(10) 0.0025(10)
C23 0.0366(12) 0.0210(11) 0.0271(12) -0.0024(9) 0.0026(10) -0.0067(9)
C24 0.0528(15) 0.0245(12) 0.0310(13) -0.0027(10) 0.0007(11) 0.0016(11)
C25 0.082(2) 0.0202(12) 0.0407(16) -0.0045(11) 0.0012(15) 0.0000(13)
C26 0.079(2) 0.0284(14) 0.0472(17) -0.0070(12) 0.0037(15) -0.0236(14)
C27 0.0508(16) 0.0371(14) 0.0495(17) -0.0073(12) 0.0006(13) -0.0205(13)
C28 0.0366(13) 0.0293(12) 0.0368(14) -0.0057(10) -0.0001(11) -0.0105(10)
C29 0.0310(12) 0.0393(14) 0.0497(17) -0.0081(12) 0.0054(11) -0.0036(11)
C30 0.058(2) 0.086(3) 0.054(2) -0.0257(19) -0.0001(16) 0.0195(19)
C31 0.079(3) 0.084(3) 0.062(2) -0.018(2) -0.023(2) 0.036(2)
C32 0.0418(14) 0.0346(13) 0.0399(15) 0.0028(11) -0.0030(12) 0.0122(11)
C33 0.0420(16) 0.064(2) 0.061(2) -0.0041(16) -0.0109(14) 0.0135(14)
C34 0.065(2) 0.0463(17) 0.057(2) -0.0056(14) 0.0012(16) 0.0245(15)
C35 0.0537(17) 0.0370(14) 0.0540(18) -0.0065(13) -0.0031(14) 0.0156(13)
C36 0.058(2) 0.092(3) 0.069(3) -0.019(2) 0.0147(18) 0.019(2)
C37 0.091(3) 0.053(2) 0.104(4) 0.002(2) -0.025(3) 0.032(2)
C38 0.0312(13) 0.0341(13) 0.0623(19) -0.0079(12) -0.0089(12) -0.0073(11)
C39 0.064(2) 0.071(2) 0.073(3) -0.0254(19) -0.0277(19) 0.0140(18)
C40 0.122(4) 0.086(3) 0.071(3) -0.040(2) -0.035(3) 0.058(3)
C41 0.0483(15) 0.0456(15) 0.0317(14) 0.0019(11) -0.0087(12) -0.0115(12)
C42 0.0370(13) 0.0325(13) 0.0357(14) -0.0043(11) -0.0020(11) -0.0034(11)
C43 0.0477(16) 0.0428(15) 0.0556(19) -0.0157(13) -0.0039(14) -0.0109(13)
C44 0.0252(11) 0.0200(10) 0.0313(12) -0.0003(9) -0.0058(9) 0.0004(8)
C45 0.0289(11) 0.0216(10) 0.0317(12) -0.0036(9) -0.0037(9) -0.0018(9)
C46 0.0285(11) 0.0263(11) 0.0332(13) -0.0017(9) -0.0033(10) -0.0030(9)
C47 0.0286(11) 0.0294(12) 0.0325(13) -0.0043(10) -0.0008(10) 0.0008(9)
C48 0.0305(12) 0.0260(11) 0.0310(13) -0.0046(9) -0.0074(10) 0.0019(9)
C49 0.0238(11) 0.0261(11) 0.0337(13) -0.0043(9) -0.0063(9) -0.0009(9)
C50 0.0269(11) 0.0275(11) 0.0292(12) -0.0056(9) -0.0068(9) -0.0037(9)
C51 0.0286(11) 0.0276(12) 0.0376(14) -0.0037(10) -0.0047(10) -0.0049(9)
C52 0.0385(14) 0.0272(12) 0.0485(16) -0.0019(11) -0.0048(12) -0.0082(10)
C53 0.0403(14) 0.0326(13) 0.0522(17) -0.0028(12) 0.0005(12) -0.0150(11)
C54 0.0309(13) 0.0398(14) 0.0459(16) -0.0081(12) 0.0012(11) -0.0105(11)
C71 0.0388(15) 0.0524(17) 0.065(2) -0.0117(15) 0.0071(14) -0.0142(14)
F10 0.061(3) 0.204(8) 0.063(3) -0.070(4) 0.017(2) -0.017(4)
F11 0.0316(17) 0.088(3) 0.111(4) 0.019(3) 0.0152(19) 0.0113(17)
F12 0.043(2) 0.057(2) 0.151(6) -0.003(3) 0.022(3) -0.0247(18)
C71' 0.0388(15) 0.0524(17) 0.065(2) -0.0117(15) 0.0071(14) -0.0142(14)
F10' 0.060(3) 0.127(6) 0.064(4) 0.020(4) 0.025(3) 0.003(4)
F11' 0.062(4) 0.068(4) 0.152(8) -0.021(4) 0.056(5) -0.005(3)
F12' 0.039(3) 0.177(9) 0.072(5) -0.045(5) -0.012(3) -0.023(5)
C55 0.0295(12) 0.0295(12) 0.0397(14) -0.0078(10) -0.0040(10) -0.0025(10)
C56 0.0241(10) 0.0208(10) 0.0296(12) -0.0011(9) -0.0013(9) -0.0038(8)
C57 0.0276(11) 0.0249(11) 0.0293(12) -0.0008(9) -0.0023(9) -0.0020(9)
C58 0.0331(12) 0.0236(11) 0.0301(12) -0.0031(9) -0.0002(10) -0.0049(9)
C59 0.0383(13) 0.0266(11) 0.0289(12) -0.0032(9) -0.0063(10) -0.0056(10)
C60 0.0333(12) 0.0244(11) 0.0321(13) 0.0013(9) -0.0084(10) -0.0038(9)
C61 0.0281(11) 0.0206(10) 0.0304(12) -0.0014(9) -0.0056(9) -0.0013(9)
C62 0.0229(10) 0.0256(11) 0.0281(12) -0.0061(9) -0.0007(9) 0.0001(9)
C63 0.0254(11) 0.0287(11) 0.0320(13) -0.0035(9) -0.0032(9) -0.0049(9)
C64 0.0303(12) 0.0256(11) 0.0315(13) -0.0023(9) -0.0022(10) -0.0018(9)
C65 0.0304(12) 0.0275(11) 0.0341(13) -0.0027(10) -0.0055(10) 0.0027(9)
C66 0.0280(11) 0.0287(12) 0.0365(14) -0.0085(10) -0.0064(10) 0.0026(9)
C75 0.0406(14) 0.0334(13) 0.0597(17) -0.0112(12) -0.0234(13) 0.0054(11)
F22 0.0312(14) 0.056(2) 0.095(3) -0.025(2) -0.0238(18) 0.0031(14)
F23 0.0783(18) 0.092(3) 0.0463(15) -0.0091(14) -0.0313(12) -0.0122(17)
F24 0.077(2) 0.0258(11) 0.114(3) -0.0092(14) -0.065(2) -0.0023(11)
C75' 0.0406(14) 0.0334(13) 0.0597(17) -0.0112(12) -0.0234(13) 0.0054(11)
F22' 0.054(5) 0.039(5) 0.088(6) 0.012(4) -0.051(4) -0.021(4)
F23' 0.070(5) 0.087(7) 0.078(6) -0.038(5) -0.023(4) -0.004(5)
F24' 0.050(6) 0.034(5) 0.062(7) 0.013(4) -0.042(5) 0.007(4)
C67 0.0271(11) 0.0244(11) 0.0349(13) -0.0068(9) -0.0055(10) 0.0006(9)
C68 0.0320(12) 0.0406(14) 0.0417(15) -0.0157(12) -0.0080(11) 0.0007(11)
C69 0.0340(13) 0.0390(14) 0.0471(16) -0.0126(12) 0.0055(12) -0.0102(11)
C70 0.0483(17) 0.0272(13) 0.073(2) 0.0001(13) 0.0010(15) -0.0081(12)
C72 0.0446(15) 0.0331(13) 0.0347(14) -0.0091(11) -0.0006(11) -0.0041(11)
C73 0.0427(15) 0.0385(14) 0.0439(16) -0.0059(12) -0.0188(13) 0.0036(12)
C74 0.0455(15) 0.0299(13) 0.0455(16) 0.0015(11) -0.0131(12) -0.0051(11)
F1 0.0435(9) 0.0664(11) 0.0771(13) -0.0481(10) 0.0055(9) -0.0011(8)
F2 0.0922(15) 0.0536(11) 0.0885(16) -0.0435(11) 0.0287(12) -0.0350(11)
F3 0.1087(18) 0.0803(15) 0.0794(16) -0.0445(12) -0.0564(14) 0.0294(13)
F4 0.0333(8) 0.0777(13) 0.0865(15) -0.0408(11) 0.0156(9) -0.0193(9)
F5 0.0515(11) 0.1260(19) 0.0578(12) -0.0292(12) -0.0009(9) -0.0464(12)
F6 0.0585(12) 0.0375(10) 0.151(2) 0.0074(12) 0.0012(13) -0.0212(9)
F7 0.0872(15) 0.0412(10) 0.0893(16) -0.0241(10) -0.0002(12) 0.0063(10)
F8 0.0481(10) 0.0369(9) 0.0921(15) 0.0035(9) -0.0104(9) 0.0029(7)
F9 0.0583(11) 0.0298(9) 0.138(2) 0.0191(11) 0.0113(12) -0.0092(8)
F13 0.0466(11) 0.0819(15) 0.143(2) -0.0688(16) 0.0307(13) -0.0116(10)
F14 0.124(2) 0.127(2) 0.0604(14) -0.0597(15) -0.0323(14) 0.0602(18)
F15 0.138(2) 0.0278(9) 0.0946(17) -0.0062(10) 0.0535(16) 0.0113(11)
F16 0.0756(14) 0.0823(14) 0.1013(18) -0.0465(13) -0.0666(13) 0.0294(11)
F17 0.0627(13) 0.0469(11) 0.124(2) 0.0244(12) -0.0428(14) 0.0293(10)
F18 0.0362(9) 0.1119(18) 0.0720(14) -0.0089(12) -0.0129(9) 0.0160(10)
F19 0.0934(14) 0.0344(8) 0.0594(12) -0.0134(8) -0.0211(10) -0.0115(9)
F20 0.0577(11) 0.0468(10) 0.1041(17) 0.0009(10) 0.0071(11) -0.0258(9)
F21 0.0769(13) 0.0247(8) 0.0867(14) 0.0045(8) -0.0357(11) 0.0001(8)
N1 0.0223(9) 0.0203(9) 0.0302(11) 0.0025(7) -0.0002(7) -0.0009(7)
N2 0.0251(9) 0.0212(9) 0.0301(10) -0.0009(7) -0.0033(8) -0.0024(7)
N3 0.0402(12) 0.0333(11) 0.0333(12) -0.0020(9) -0.0020(9) -0.0041(9)
Pd1 0.02820(10) 0.02619(10) 0.02761(11) -0.00060(7) -0.00340(7) -0.00459(7)

loop_
_atom_type_symbol
_atom_type_description
_atom_type_scat_dispersion_real
_atom_type_scat_dispersion_imag
_atom_type_scat_source
C C 0.0181 0.0091 'International Tables Vol C Tables 4.2.6.8 and 6.1.1.4'
H H 0.0000 0.0000 'International Tables Vol C Tables 4.2.6.8 and 6.1.1.4'
B B 0.0090 0.0039 'International Tables Vol C Tables 4.2.6.8 and 6.1.1.4'
F F 0.0727 0.0534 'International Tables Vol C Tables 4.2.6.8 and 6.1.1.4'
N N 0.0311 0.0180 'International Tables Vol C Tables 4.2.6.8 and 6.1.1.4'
Pd Pd 0.1215 3.9337 'International Tables Vol C Tables 4.2.6.8 and 6.1.1.4'

loop_
_geom_angle_atom_site_label_1
_geom_angle_atom_site_label_2
_geom_angle_atom_site_label_3
_geom_angle
C62 B1 C50 112.25(18)
C62 B1 C44 104.41(19)
C50 B1 C44 112.17(18)
C62 B1 C56 112.57(18)
C50 B1 C56 104.04(19)
C44 B1 C56 111.64(18)
N1 C1 C2 119.0(2)
N1 C1 C10 129.6(2)
C2 C1 C10 111.4(2)
N2 C2 C1 116.3(2)
N2 C2 C3 131.6(2)
C1 C2 C3 112.05(19)
C2 C3 C16 105.25(18)
C2 C3 C4 104.09(19)
C16 C3 C4 107.47(19)
C2 C3 H3 113.1
C16 C3 H3 113.1
C4 C3 H3 113.1
C5 C4 C9 120.1(2)
C5 C4 C3 126.6(2)
C9 C4 C3 113.3(2)
C4 C5 C6 119.0(3)
C4 C5 H5 120.5
C6 C5 H5 120.5
C7 C6 C5 121.0(3)
C7 C6 H6 119.5
C5 C6 H6 119.5
C6 C7 C8 120.1(3)
C6 C7 H7 119.9
C8 C7 H7 119.9
C9 C8 C7 119.4(3)
C9 C8 H8 120.3
C7 C8 H8 120.3
C8 C9 C4 120.4(2)
C8 C9 C10 125.6(2)
C4 C9 C10 114.0(2)
C1 C10 C11 104.92(18)
C1 C10 C9 104.12(19)
C11 C10 C9 108.0(2)
C1 C10 H10 113.0
C11 C10 H10 113.0
C9 C10 H10 113.0
C12 C11 C16 120.4(2)
C12 C11 C10 125.9(2)
C16 C11 C10 113.7(2)
C11 C12 C13 119.2(2)
C11 C12 H12 120.4
C13 C12 H12 120.4
C12 C13 C14 120.5(3)
C12 C13 H13 119.8
C14 C13 H13 119.8
C15 C14 C13 120.3(3)
C15 C14 H14 119.9
C13 C14 H14 119.9
C16 C15 C14 119.5(2)
C16 C15 H15 120.2
C14 C15 H15 120.2
C15 C16 C11 120.1(2)
C15 C16 C3 126.2(2)
C11 C16 C3 113.7(2)
C18 C17 C22 123.4(2)
C18 C17 N1 118.4(2)
C22 C17 N1 118.2(2)
C19 C18 C17 116.9(2)
C19 C18 C29 120.2(2)
C17 C18 C29 122.8(2)
C20 C19 C18 121.3(3)
C20 C19 H19 119.4
C18 C19 H19 119.4
C19 C20 C21 120.8(2)
C19 C20 H20 119.6
C21 C20 H20 119.6
C20 C21 C22 121.2(3)
C20 C21 H21 119.4
C22 C21 H21 119.4
C21 C22 C17 116.3(2)
C21 C22 C32 121.8(2)
C17 C22 C32 121.9(2)
C24 C23 C28 122.9(2)
C24 C23 N2 119.7(2)
C28 C23 N2 116.9(2)
C23 C24 C25 116.7(3)
C23 C24 C35 121.6(2)
C25 C24 C35 121.6(3)
C26 C25 C24 121.5(3)
C26 C25 H25 119.2
C24 C25 H25 119.2
C25 C26 C27 120.6(2)
C25 C26 H26 119.7
C27 C26 H26 119.7
C26 C27 C28 120.9(3)
C26 C27 H27 119.6
C28 C27 H27 119.6
C27 C28 C23 117.4(3)
C27 C28 C38 120.7(2)
C23 C28 C38 121.8(2)
C31 C29 C18 112.4(3)
C31 C29 C30 108.7(3)
C18 C29 C30 111.7(3)
C31 C29 H29 108.0
C18 C29 H29 108.0
C30 C29 H29 108.0
C29 C30 H30A 109.5
C29 C30 H30B 109.5
H30A C30 H30B 109.5
C29 C30 H30C 109.5
H30A C30 H30C 109.5
H30B C30 H30C 109.5
C29 C31 H31A 109.5
C29 C31 H31B 109.5
H31A C31 H31B 109.5
C29 C31 H31C 109.5
H31A C31 H31C 109.5
H31B C31 H31C 109.5
C22 C32 C34 113.5(3)
C22 C32 C33 110.1(2)
C34 C32 C33 109.7(3)
C22 C32 H32 107.8
C34 C32 H32 107.8
C33 C32 H32 107.8
C32 C33 H33A 109.5
C32 C33 H33B 109.5
H33A C33 H33B 109.5
C32 C33 H33C 109.5
H33A C33 H33C 109.5
H33B C33 H33C 109.5
C32 C34 H34A 109.5
C32 C34 H34B 109.5
H34A C34 H34B 109.5
C32 C34 H34C 109.5
H34A C34 H34C 109.5
H34B C34 H34C 109.5
C24 C35 C36 110.4(3)
C24 C35 C37 113.6(3)
C36 C35 C37 111.4(3)
C24 C35 H35 107.0
C36 C35 H35 107.0
C37 C35 H35 107.0
C35 C36 H36A 109.5
C35 C36 H36B 109.5
H36A C36 H36B 109.5
C35 C36 H36C 109.5
H36A C36 H36C 109.5
H36B C36 H36C 109.5
C35 C37 H37A 109.5
C35 C37 H37B 109.5
H37A C37 H37B 109.5
C35 C37 H37C 109.5
H37A C37 H37C 109.5
H37B C37 H37C 109.5
C40 C38 C28 109.7(3)
C40 C38 C39 110.0(3)
C28 C38 C39 114.2(2)
C40 C38 H38 107.6
C28 C38 H38 107.6
C39 C38 H38 107.6
C38 C39 H39A 109.5
C38 C39 H39B 109.5
H39A C39 H39B 109.5
C38 C39 H39C 109.5
H39A C39 H39C 109.5
H39B C39 H39C 109.5
C38 C40 H40A 109.5
C38 C40 H40B 109.5
H40A C40 H40B 109.5
C38 C40 H40C 109.5
H40A C40 H40C 109.5
H40B C40 H40C 109.5
Pd1 C41 H41A 109.5
Pd1 C41 H41B 109.5
H41A C41 H41B 109.5
Pd1 C41 H41C 109.5
H41A C41 H41C 109.5
H41B C41 H41C 109.5
N3 C42 C43 178.9(3)
C42 C43 H43A 109.5
C42 C43 H43B 109.5
H43A C43 H43B 109.5
C42 C43 H43C 109.5
H43A C43 H43C 109.5
H43B C43 H43C 109.5
C49 C44 C45 115.5(2)
C49 C44 B1 122.3(2)
C45 C44 B1 122.1(2)
C46 C45 C44 122.1(2)
C46 C45 H45 118.9
C44 C45 H45 118.9
C47 C46 C45 121.3(2)
C47 C46 C69 120.1(2)
C45 C46 C69 118.6(2)
C46 C47 C48 117.6(2)
C46 C47 H47 121.2
C48 C47 H47 121.2
C47 C48 C49 120.9(2)
C47 C48 C68 119.7(2)
C49 C48 C68 119.4(2)
C48 C49 C44 122.5(2)
C48 C49 H49 118.8
C44 C49 H49 118.8
C51 C50 C55 115.7(2)
C51 C50 B1 122.1(2)
C55 C50 B1 121.9(2)
C52 C51 C50 122.2(2)
C52 C51 H51 118.9
C50 C51 H51 118.9
C53 C52 C51 120.8(2)
C53 C52 C70 121.1(2)
C51 C52 C70 118.0(2)
C52 C53 C54 118.1(2)
C52 C53 H53 120.9
C54 C53 H53 120.9
C53 C54 C55 121.0(2)
C53 C54 C71 119.0(2)
C55 C54 C71 119.9(3)
F10 C71 F12 113.2(5)
F10 C71 F11 105.1(5)
F12 C71 F11 99.7(4)
F10 C71 C54 113.5(3)
F12 C71 C54 113.4(3)
F11 C71 C54 110.8(3)
C54 C55 C50 122.0(2)
C54 C55 H55 119.0
C50 C55 H55 119.0
C57 C56 C61 115.5(2)
C57 C56 B1 123.1(2)
C61 C56 B1 121.3(2)
C58 C57 C56 122.5(2)
C58 C57 H57 118.8
C56 C57 H57 118.8
C57 C58 C59 120.8(2)
C57 C58 C72 119.3(2)
C59 C58 C72 119.9(2)
C60 C59 C58 117.6(2)
C60 C59 H59 121.2
C58 C59 H59 121.2
C61 C60 C59 121.2(2)
C61 C60 C73 119.1(2)
C59 C60 C73 119.7(2)
C60 C61 C56 122.3(2)
C60 C61 H61 118.8
C56 C61 H61 118.8
C67 C62 C63 115.7(2)
C67 C62 B1 122.5(2)
C63 C62 B1 121.7(2)
C64 C63 C62 122.1(2)
C64 C63 H63 119.0
C62 C63 H63 119.0
C65 C64 C63 121.2(2)
C65 C64 C74 121.0(2)
C63 C64 C74 117.8(2)
C64 C65 C66 117.9(2)
C64 C65 H65 121.1
C66 C65 H65 121.1
C65 C66 C67 121.0(2)
C65 C66 C75 118.4(2)
C67 C66 C75 120.6(2)
F24 C75 F22 111.7(4)
F24 C75 F23 102.8(3)
F22 C75 F23 103.2(3)
F24 C75 C66 115.2(2)
F22 C75 C66 112.5(3)
F23 C75 C66 110.2(3)
C66 C67 C62 122.2(2)
C66 C67 H67 118.9
C62 C67 H67 118.9
F1 C68 F3 106.6(2)
F1 C68 F2 106.2(2)
F3 C68 F2 105.5(2)
F1 C68 C48 113.5(2)
F3 C68 C48 112.4(2)
F2 C68 C48 112.1(2)
F5 C69 F6 106.3(2)
F5 C69 F4 105.9(2)
F6 C69 F4 106.1(2)
F5 C69 C46 112.7(2)
F6 C69 C46 112.6(2)
F4 C69 C46 112.7(2)
F9 C70 F7 106.3(3)
F9 C70 F8 106.1(3)
F7 C70 F8 105.2(3)
F9 C70 C52 113.6(3)
F7 C70 C52 112.4(3)
F8 C70 C52 112.6(2)
F15 C72 F13 106.4(3)
F15 C72 F14 104.5(3)
F13 C72 F14 105.7(3)
F15 C72 C58 113.1(2)
F13 C72 C58 113.2(2)
F14 C72 C58 113.3(2)
F16 C73 F17 107.4(3)
F16 C73 F18 105.8(3)
F17 C73 F18 105.2(3)
F16 C73 C60 113.1(2)
F17 C73 C60 112.8(2)
F18 C73 C60 111.9(2)
F21 C74 F20 106.3(2)
F21 C74 F19 105.9(2)
F20 C74 F19 106.2(2)
F21 C74 C64 113.4(2)
F20 C74 C64 112.7(2)
F19 C74 C64 111.8(2)
C1 N1 C17 118.85(19)
C1 N1 Pd1 114.00(15)
C17 N1 Pd1 127.14(15)
C2 N2 C23 124.6(2)
C2 N2 Pd1 111.76(15)
C23 N2 Pd1 123.64(15)
C42 N3 Pd1 173.9(2)
N3 Pd1 C41 87.57(10)
N3 Pd1 N1 176.06(8)
C41 Pd1 N1 96.34(9)
N3 Pd1 N2 97.16(8)
C41 Pd1 N2 175.26(9)
N1 Pd1 N2 78.92(7)

loop_
_geom_bond_atom_site_label_1
_geom_bond_atom_site_label_2
_geom_bond_distance
B1 C62 1.636(3)
B1 C50 1.638(3)
B1 C44 1.641(3)
B1 C56 1.643(3)
C1 N1 1.282(3)
C1 C2 1.500(3)
C1 C10 1.515(3)
C2 N2 1.274(3)
C2 C3 1.517(3)
C3 C16 1.524(3)
C3 C4 1.525(3)
C3 H3 1.0000
C4 C5 1.385(4)
C4 C9 1.401(4)
C5 C6 1.390(5)
C5 H5 0.9500
C6 C7 1.382(5)
C6 H6 0.9500
C7 C8 1.390(4)
C7 H7 0.9500
C8 C9 1.382(4)
C8 H8 0.9500
C9 C10 1.524(3)
C10 C11 1.520(4)
C10 H10 1.0000
C11 C12 1.384(4)
C11 C16 1.400(3)
C12 C13 1.387(4)
C12 H12 0.9500
C13 C14 1.390(4)
C13 H13 0.9500
C14 C15 1.388(4)
C14 H14 0.9500
C15 C16 1.381(4)
C15 H15 0.9500
C17 C18 1.397(3)
C17 C22 1.410(3)
C17 N1 1.452(3)
C18 C19 1.395(4)
C18 C29 1.519(4)
C19 C20 1.367(5)
C19 H19 0.9500
C20 C21 1.384(5)
C20 H20 0.9500
C21 C22 1.397(4)
C21 H21 0.9500
C22 C32 1.521(4)
C23 C24 1.397(4)
C23 C28 1.403(4)
C23 N2 1.442(3)
C24 C25 1.401(4)
C24 C35 1.513(4)
C25 C26 1.371(5)
C25 H25 0.9500
C26 C27 1.376(5)
C26 H26 0.9500
C27 C28 1.394(4)
C27 H27 0.9500
C28 C38 1.512(4)
C29 C31 1.511(5)
C29 C30 1.524(5)
C29 H29 1.0000
C30 H30A 0.9800
C30 H30B 0.9800
C30 H30C 0.9800
C31 H31A 0.9800
C31 H31B 0.9800
C31 H31C 0.9800
C32 C34 1.528(4)
C32 C33 1.532(5)
C32 H32 1.0000
C33 H33A 0.9800
C33 H33B 0.9800
C33 H33C 0.9800
C34 H34A 0.9800
C34 H34B 0.9800
C34 H34C 0.9800
C35 C36 1.530(5)
C35 C37 1.535(5)
C35 H35 1.0000
C36 H36A 0.9800
C36 H36B 0.9800
C36 H36C 0.9800
C37 H37A 0.9800
C37 H37B 0.9800
C37 H37C 0.9800
C38 C40 1.501(6)
C38 C39 1.518(5)
C38 H38 1.0000
C39 H39A 0.9800
C39 H39B 0.9800
C39 H39C 0.9800
C40 H40A 0.9800
C40 H40B 0.9800
C40 H40C 0.9800
C41 Pd1 2.034(3)
C41 H41A 0.9800
C41 H41B 0.9800
C41 H41C 0.9800
C42 N3 1.135(3)
C42 C43 1.459(4)
C43 H43A 0.9800
C43 H43B 0.9800
C43 H43C 0.9800
C44 C49 1.399(3)
C44 C45 1.400(3)
C45 C46 1.389(3)
C45 H45 0.9500
C46 C47 1.385(3)
C46 C69 1.495(3)
C47 C48 1.389(3)
C47 H47 0.9500
C48 C49 1.390(3)
C48 C68 1.495(3)
C49 H49 0.9500
C50 C51 1.397(3)
C50 C55 1.402(3)
C51 C52 1.391(4)
C51 H51 0.9500
C52 C53 1.381(4)
C52 C70 1.487(4)
C53 C54 1.383(4)
C53 H53 0.9500
C54 C55 1.388(4)
C54 C71 1.497(4)
C71 F10 1.237(5)
C71 F12 1.309(5)
C71 F11 1.396(5)
C55 H55 0.9500
C56 C57 1.400(3)
C56 C61 1.404(3)
C57 C58 1.391(3)
C57 H57 0.9500
C58 C59 1.393(4)
C58 C72 1.489(4)
C59 C60 1.388(4)
C59 H59 0.9500
C60 C61 1.386(3)
C60 C73 1.497(4)
C61 H61 0.9500
C62 C67 1.399(3)
C62 C63 1.401(3)
C63 C64 1.396(3)
C63 H63 0.9500
C64 C65 1.377(4)
C64 C74 1.492(3)
C65 C66 1.388(3)
C65 H65 0.9500
C66 C67 1.392(3)
C66 C75 1.493(4)
C75 F24 1.289(4)
C75 F22 1.311(4)
C75 F23 1.394(4)
C67 H67 0.9500
C68 F1 1.322(3)
C68 F3 1.323(4)
C68 F2 1.327(4)
C69 F5 1.325(4)
C69 F6 1.325(4)
C69 F4 1.329(3)
C70 F9 1.338(3)
C70 F7 1.342(4)
C70 F8 1.342(4)
C72 F15 1.306(3)
C72 F13 1.307(3)
C72 F14 1.326(4)
C73 F16 1.318(3)
C73 F17 1.322(3)
C73 F18 1.338(4)
C74 F21 1.331(3)
C74 F20 1.334(4)
C74 F19 1.340(4)
N1 Pd1 2.0512(19)
N2 Pd1 2.1731(19)
N3 Pd1 2.000(2)

loop_
_geom_torsion_atom_site_label_1
_geom_torsion_atom_site_label_2
_geom_torsion_atom_site_label_3
_geom_torsion_atom_site_label_4
_geom_torsion
N1 C1 C2 N2 0.5(3)
C10 C1 C2 N2 -179.8(2)
N1 C1 C2 C3 -179.2(2)
C10 C1 C2 C3 0.5(3)
N2 C2 C3 C16 -124.1(3)
C1 C2 C3 C16 55.6(2)
N2 C2 C3 C4 123.0(3)
C1 C2 C3 C4 -57.3(2)
C2 C3 C4 C5 -121.7(3)
C16 C3 C4 C5 127.0(3)
C2 C3 C4 C9 57.7(3)
C16 C3 C4 C9 -53.6(3)
C9 C4 C5 C6 0.0(4)
C3 C4 C5 C6 179.4(3)
C4 C5 C6 C7 0.0(5)
C5 C6 C7 C8 0.1(5)
C6 C7 C8 C9 -0.3(5)
C7 C8 C9 C4 0.4(4)
C7 C8 C9 C10 -179.9(3)
C5 C4 C9 C8 -0.2(4)
C3 C4 C9 C8 -179.7(3)
C5 C4 C9 C10 180.0(2)
C3 C4 C9 C10 0.5(3)
N1 C1 C10 C11 122.8(2)
C2 C1 C10 C11 -56.8(2)
N1 C1 C10 C9 -123.8(3)
C2 C1 C10 C9 56.6(2)
C8 C9 C10 C1 121.6(3)
C4 C9 C10 C1 -58.7(3)
C8 C9 C10 C11 -127.3(3)
C4 C9 C10 C11 52.5(3)
C1 C10 C11 C12 -121.3(3)
C9 C10 C11 C12 128.1(3)
C1 C10 C11 C16 58.6(3)
C9 C10 C11 C16 -52.0(3)
C16 C11 C12 C13 -0.2(4)
C10 C11 C12 C13 179.7(3)
C11 C12 C13 C14 1.3(4)
C12 C13 C14 C15 -0.9(5)
C13 C14 C15 C16 -0.7(5)
C14 C15 C16 C11 1.7(4)
C14 C15 C16 C3 -178.3(3)
C12 C11 C16 C15 -1.3(4)
C10 C11 C16 C15 178.8(2)
C12 C11 C16 C3 178.8(2)
C10 C11 C16 C3 -1.2(3)
C2 C3 C16 C15 123.7(3)
C4 C3 C16 C15 -125.8(3)
C2 C3 C16 C11 -56.4(3)
C4 C3 C16 C11 54.2(3)
C22 C17 C18 C19 3.9(4)
N1 C17 C18 C19 -177.4(2)
C22 C17 C18 C29 -175.7(2)
N1 C17 C18 C29 3.1(4)
C17 C18 C19 C20 -1.6(4)
C29 C18 C19 C20 177.9(3)
C18 C19 C20 C21 -1.3(5)
C19 C20 C21 C22 2.1(5)
C20 C21 C22 C17 0.0(4)
C20 C21 C22 C32 -177.7(3)
C18 C17 C22 C21 -3.1(4)
N1 C17 C22 C21 178.2(2)
C18 C17 C22 C32 174.6(2)
N1 C17 C22 C32 -4.2(4)
C28 C23 C24 C25 0.6(4)
N2 C23 C24 C25 -171.1(2)
C28 C23 C24 C35 177.3(3)
N2 C23 C24 C35 5.6(4)
C23 C24 C25 C26 -0.4(4)
C35 C24 C25 C26 -177.1(3)
C24 C25 C26 C27 -0.4(5)
C25 C26 C27 C28 1.0(5)
C26 C27 C28 C23 -0.8(4)
C26 C27 C28 C38 -177.8(3)
C24 C23 C28 C27 0.0(4)
N2 C23 C28 C27 171.9(2)
C24 C23 C28 C38 176.9(3)
N2 C23 C28 C38 -11.2(4)
C19 C18 C29 C31 70.4(4)
C17 C18 C29 C31 -110.1(3)
C19 C18 C29 C30 -52.1(4)
C17 C18 C29 C30 127.4(3)
C21 C22 C32 C34 -24.3(4)
C17 C22 C32 C34 158.2(3)
C21 C22 C32 C33 99.1(3)
C17 C22 C32 C33 -78.4(3)
C23 C24 C35 C36 -81.9(4)
C25 C24 C35 C36 94.6(4)
C23 C24 C35 C37 152.1(3)
C25 C24 C35 C37 -31.4(4)
C27 C28 C38 C40 82.1(4)
C23 C28 C38 C40 -94.8(4)
C27 C28 C38 C39 -41.9(4)
C23 C28 C38 C39 141.3(3)
C62 B1 C44 C49 84.2(2)
C50 B1 C44 C49 -37.6(3)
C56 B1 C44 C49 -153.9(2)
C62 B1 C44 C45 -91.9(2)
C50 B1 C44 C45 146.3(2)
C56 B1 C44 C45 30.0(3)
C49 C44 C45 C46 2.8(3)
B1 C44 C45 C46 179.1(2)
C44 C45 C46 C47 -1.3(4)
C44 C45 C46 C69 176.4(2)
C45 C46 C47 C48 -0.6(4)
C69 C46 C47 C48 -178.3(2)
C46 C47 C48 C49 0.9(4)
C46 C47 C48 C68 179.9(2)
C47 C48 C49 C44 0.7(4)
C68 C48 C49 C44 -178.3(2)
C45 C44 C49 C48 -2.5(3)
B1 C44 C49 C48 -178.9(2)
C62 B1 C50 C51 -147.0(2)
C44 B1 C50 C51 -29.8(3)
C56 B1 C50 C51 91.1(3)
C62 B1 C50 C55 39.7(3)
C44 B1 C50 C55 156.9(2)
C56 B1 C50 C55 -82.3(3)
C55 C50 C51 C52 -0.9(4)
B1 C50 C51 C52 -174.7(2)
C50 C51 C52 C53 0.2(4)
C50 C51 C52 C70 180.0(3)
C51 C52 C53 C54 0.4(4)
C70 C52 C53 C54 -179.3(3)
C52 C53 C54 C55 -0.2(4)
C52 C53 C54 C71 178.8(3)
C53 C54 C71 F10 -101.5(6)
C55 C54 C71 F10 77.5(7)
C53 C54 C71 F12 29.5(6)
C55 C54 C71 F12 -151.6(5)
C53 C54 C71 F11 140.5(4)
C55 C54 C71 F11 -40.5(5)
C53 C54 C55 C50 -0.6(4)
C71 C54 C55 C50 -179.5(3)
C51 C50 C55 C54 1.1(4)
B1 C50 C55 C54 174.9(2)
C62 B1 C56 C57 -29.2(3)
C50 B1 C56 C57 92.5(2)
C44 B1 C56 C57 -146.3(2)
C62 B1 C56 C61 154.7(2)
C50 B1 C56 C61 -83.5(2)
C44 B1 C56 C61 37.7(3)
C61 C56 C57 C58 -1.8(3)
B1 C56 C57 C58 -178.1(2)
C56 C57 C58 C59 -0.3(4)
C56 C57 C58 C72 -177.6(2)
C57 C58 C59 C60 1.6(3)
C72 C58 C59 C60 178.9(2)
C58 C59 C60 C61 -0.8(3)
C58 C59 C60 C73 -179.9(2)
C59 C60 C61 C56 -1.5(4)
C73 C60 C61 C56 177.6(2)
C57 C56 C61 C60 2.7(3)
B1 C56 C61 C60 179.1(2)
C50 B1 C62 C67 32.1(3)
C44 B1 C62 C67 -89.6(2)
C56 B1 C62 C67 149.1(2)
C50 B1 C62 C63 -153.6(2)
C44 B1 C62 C63 84.7(3)
C56 B1 C62 C63 -36.6(3)
C67 C62 C63 C64 -1.8(3)
B1 C62 C63 C64 -176.5(2)
C62 C63 C64 C65 1.4(4)
C62 C63 C64 C74 -176.6(2)
C63 C64 C65 C66 -0.1(4)
C74 C64 C65 C66 177.8(2)
C64 C65 C66 C67 -0.7(4)
C64 C65 C66 C75 -179.6(2)
C65 C66 C75 F24 179.6(4)
C67 C66 C75 F24 0.6(5)
C65 C66 C75 F22 50.0(4)
C67 C66 C75 F22 -129.0(4)
C65 C66 C75 F23 -64.6(3)
C67 C66 C75 F23 116.5(3)
C65 C66 C67 C62 0.2(4)
C75 C66 C67 C62 179.1(2)
C63 C62 C67 C66 1.0(3)
B1 C62 C67 C66 175.6(2)
C47 C48 C68 F1 -21.7(4)
C49 C48 C68 F1 157.4(2)
C47 C48 C68 F3 99.4(3)
C49 C48 C68 F3 -81.5(3)
C47 C48 C68 F2 -142.0(3)
C49 C48 C68 F2 37.0(3)
C47 C46 C69 F5 133.5(3)
C45 C46 C69 F5 -44.2(3)
C47 C46 C69 F6 -106.2(3)
C45 C46 C69 F6 76.1(3)
C47 C46 C69 F4 13.7(4)
C45 C46 C69 F4 -164.0(2)
C53 C52 C70 F9 4.9(5)
C51 C52 C70 F9 -174.9(3)
C53 C52 C70 F7 -115.9(3)
C51 C52 C70 F7 64.4(3)
C53 C52 C70 F8 125.5(3)
C51 C52 C70 F8 -54.2(4)
C57 C58 C72 F15 74.0(3)
C59 C58 C72 F15 -103.3(3)
C57 C58 C72 F13 -47.1(3)
C59 C58 C72 F13 135.7(3)
C57 C58 C72 F14 -167.4(3)
C59 C58 C72 F14 15.4(4)
C61 C60 C73 F16 -165.6(3)
C59 C60 C73 F16 13.5(4)
C61 C60 C73 F17 72.2(3)
C59 C60 C73 F17 -108.6(3)
C61 C60 C73 F18 -46.2(3)
C59 C60 C73 F18 132.9(3)
C65 C64 C74 F21 -4.1(4)
C63 C64 C74 F21 173.9(2)
C65 C64 C74 F20 116.7(3)
C63 C64 C74 F20 -65.3(3)
C65 C64 C74 F19 -123.8(3)
C63 C64 C74 F19 54.2(3)
C2 C1 N1 C17 178.06(19)
C10 C1 N1 C17 -1.6(3)
C2 C1 N1 Pd1 -1.1(3)
C10 C1 N1 Pd1 179.33(19)
C18 C17 N1 C1 101.2(3)
C22 C17 N1 C1 -79.9(3)
C18 C17 N1 Pd1 -79.8(3)
C22 C17 N1 Pd1 99.0(2)
C1 C2 N2 C23 179.6(2)
C3 C2 N2 C23 -0.7(4)
C1 C2 N2 Pd1 0.2(2)
C3 C2 N2 Pd1 180.0(2)
C24 C23 N2 C2 -81.5(3)
C28 C23 N2 C2 106.4(3)
C24 C23 N2 Pd1 97.8(2)
C28 C23 N2 Pd1 -74.4(3)
C43 C42 N3 Pd1 47(18)
C42 N3 Pd1 C41 -148(2)
C42 N3 Pd1 N1 26(3)
C42 N3 Pd1 N2 32(2)
C1 N1 Pd1 N3 7.0(12)
C17 N1 Pd1 N3 -172.0(11)
C1 N1 Pd1 C41 -179.04(17)
C17 N1 Pd1 C41 1.9(2)
C1 N1 Pd1 N2 0.88(15)
C17 N1 Pd1 N2 -178.15(19)
C2 N2 Pd1 N3 179.83(16)
C23 N2 Pd1 N3 0.47(19)
C2 N2 Pd1 C41 0.4(13)
C23 N2 Pd1 C41 -179(25)
C2 N2 Pd1 N1 -0.59(15)
C23 N2 Pd1 N1 -179.95(18)
